data_4312831
loop_
_publ_author_name
'Diana M. Stefanescu'
'Holming F. Yuen'
'David S. Glueck'
'James A. Golen'
'Lev N. Zakharov'
'Christopher D. Incarvito'
'Arnold L. Rheingold'

_publ_section_title
;
 Gold(I) Phosphido Complexes: Synthesis, Structure, and Reactivity
;
_journal_name_full 'Inorganic Chemistry'
_journal_page_first 8891
_journal_page_last 8901
_journal_paper_doi 10.1021/ic035006e
_journal_volume 42
_journal_year 2003
_chemical_formula_sum 'C16 H36 Au B F4 P2'
_chemical_formula_weight 574.16
_chemical_name_systematic
; 

 ? 

;
_space_group_IT_number 15
_symmetry_cell_setting monoclinic
_symmetry_space_group_name_Hall '-C 2yc'
_symmetry_space_group_name_H-M 'C 1 2/c 1'
_atom_sites_solution_hydrogens geom
_atom_sites_solution_primary direct
_atom_sites_solution_secondary difmap
_audit_creation_method SHELXL-97
_cell_angle_alpha 90.00
_cell_angle_beta 112.2540(10)
_cell_angle_gamma 90.00
_cell_formula_units_Z 4
_cell_length_a 23.5726(12)
_cell_length_b 8.3679(4)
_cell_length_c 12.7000(6)
_cell_measurement_reflns_used 5313
_cell_measurement_temperature 218(2)
_cell_measurement_theta_max 28.29
_cell_measurement_theta_min 2.61
_cell_volume 2318.5(2)
_computing_cell_refinement 'Bruker SMART'
_computing_data_collection 'Bruker SMART'
_computing_data_reduction 'Bruker SAINT'
_computing_molecular_graphics 'Bruker SHELXTL'
_computing_publication_material 'Bruker SHELXTL'
_computing_structure_refinement 'SHELXL-97 (Sheldrick, 1997)'
_computing_structure_solution 'SHELXS-97 (Sheldrick, 1990)'
_diffrn_ambient_temperature 218(2)
_diffrn_measured_fraction_theta_full 0.959
_diffrn_measured_fraction_theta_max 0.959
_diffrn_measurement_device_type 'CCD area detector'
_diffrn_measurement_method 'phi and omega scans'
_diffrn_radiation_monochromator graphite
_diffrn_radiation_source 'fine-focus sealed tube'
_diffrn_radiation_type MoK\a
_diffrn_radiation_wavelength 0.71073
_diffrn_reflns_av_R_equivalents 0.0248
_diffrn_reflns_av_sigmaI/netI 0.0292
_diffrn_reflns_limit_h_max 30
_diffrn_reflns_limit_h_min -31
_diffrn_reflns_limit_k_max 10
_diffrn_reflns_limit_k_min -11
_diffrn_reflns_limit_l_max 16
_diffrn_reflns_limit_l_min -15
_diffrn_reflns_number 8311
_diffrn_reflns_theta_full 28.29
_diffrn_reflns_theta_max 28.29
_diffrn_reflns_theta_min 1.87
_exptl_absorpt_coefficient_mu 6.511
_exptl_absorpt_correction_T_max 0.4417
_exptl_absorpt_correction_T_min 0.2929
_exptl_absorpt_correction_type none
_exptl_crystal_colour colorless
_exptl_crystal_density_diffrn 1.645
_exptl_crystal_density_meas 0
_exptl_crystal_density_method 'not measured'
_exptl_crystal_description plate
_exptl_crystal_F_000 1128
_exptl_crystal_size_max 0.25
_exptl_crystal_size_mid 0.25
_exptl_crystal_size_min 0.15
_refine_diff_density_max 1.760
_refine_diff_density_min -0.594
_refine_diff_density_rms 0.096
_refine_ls_extinction_method none
_refine_ls_goodness_of_fit_ref 0.801
_refine_ls_hydrogen_treatment mixed
_refine_ls_matrix_type full
_refine_ls_number_parameters 120
_refine_ls_number_reflns 2758
_refine_ls_number_restraints 0
_refine_ls_restrained_S_all 0.801
_refine_ls_R_factor_all 0.0296
_refine_ls_R_factor_gt 0.0248
_refine_ls_shift/su_max 0.001
_refine_ls_shift/su_mean 0.000
_refine_ls_structure_factor_coef Fsqd
_refine_ls_weighting_details 'calc w=1/[\s^2^(Fo^2^)+(0.0500P)^2^+10.0000P] where P=(Fo^2^+2Fc^2^)/3'
_refine_ls_weighting_scheme calc
_refine_ls_wR_factor_gt 0.0669
_refine_ls_wR_factor_ref 0.0716
_reflns_number_gt 2344
_reflns_number_total 2758
_reflns_threshold_expression >2sigma(I)
_cod_data_source_file ic035006esi20030826_015226_6.cif
_cod_data_source_block glu152
_cod_depositor_comments
;
The following automatic conversions were performed:

'_symmetry_cell_setting' value 'Monoclinic' changed to 'monoclinic'
according to the built-in table from CIF Core dictionary named
'cif_core.dic' version 2.4.1 from 2010-06-29.

Automatic conversion script
Id: cif_fix_values 1646 2011-03-28 12:23:43Z adriana 
;
_cod_database_code 4312831

loop_
_symmetry_equiv_pos_as_xyz
'x, y, z'
'-x, y, -z+1/2'
'x+1/2, y+1/2, z'
'-x+1/2, y+1/2, -z+1/2'
'-x, -y, -z'
'x, -y, z-1/2'
'-x+1/2, -y+1/2, -z'
'x+1/2, -y+1/2, z-1/2'

loop_
_atom_site_label
_atom_site_type_symbol
_atom_site_fract_x
_atom_site_fract_y
_atom_site_fract_z
_atom_site_U_iso_or_equiv
_atom_site_adp_type
_atom_site_occupancy
_atom_site_symmetry_multiplicity
_atom_site_calc_flag
_atom_site_refinement_flags
_atom_site_disorder_assembly
_atom_site_disorder_group
Au1 Au 0.2500 0.2500 0.5000 0.03418(8) Uani 1 2 d S . .
P1 P 0.15298(4) 0.32971(9) 0.48280(7) 0.03133(17) Uani 1 1 d . . .
C1 C 0.1213(2) 0.0519(7) 0.5658(5) 0.0871(19) Uani 1 1 d . . .
H1A H 0.0937 -0.0387 0.5522 0.131 Uiso 1 1 calc R . .
H1B H 0.1199 0.1137 0.6294 0.131 Uiso 1 1 calc R . .
H1C H 0.1627 0.0140 0.5831 0.131 Uiso 1 1 calc R . .
C2 C 0.1085(2) 0.0670(7) 0.3584(5) 0.0876(19) Uani 1 1 d . . .
H2A H 0.0827 -0.0274 0.3405 0.131 Uiso 1 1 calc R . .
H2B H 0.1509 0.0357 0.3785 0.131 Uiso 1 1 calc R . .
H2C H 0.0961 0.1371 0.2927 0.131 Uiso 1 1 calc R . .
C3 C 0.03454(18) 0.2012(6) 0.4266(4) 0.0510(9) Uani 1 1 d . . .
H3A H 0.0101 0.1049 0.4164 0.077 Uiso 1 1 calc R . .
H3B H 0.0209 0.2611 0.3559 0.077 Uiso 1 1 calc R . .
H3C H 0.0298 0.2663 0.4859 0.077 Uiso 1 1 calc R . .
C4 C 0.10159(15) 0.1564(4) 0.4603(3) 0.0399(7) Uani 1 1 d . . .
C5 C 0.1935(3) 0.4135(9) 0.7095(4) 0.116(3) Uani 1 1 d . . .
H5A H 0.1940 0.4910 0.7666 0.175 Uiso 1 1 calc R . .
H5B H 0.2352 0.3928 0.7158 0.175 Uiso 1 1 calc R . .
H5C H 0.1751 0.3149 0.7212 0.175 Uiso 1 1 calc R . .
C6 C 0.1910(3) 0.6202(6) 0.5666(6) 0.098(2) Uani 1 1 d . . .
H6A H 0.1941 0.7065 0.6196 0.147 Uiso 1 1 calc R . .
H6B H 0.1689 0.6572 0.4895 0.147 Uiso 1 1 calc R . .
H6C H 0.2318 0.5862 0.5748 0.147 Uiso 1 1 calc R . .
C7 C 0.09351(19) 0.5358(5) 0.5843(4) 0.0563(10) Uani 1 1 d . . .
H7A H 0.0984 0.6137 0.6437 0.084 Uiso 1 1 calc R . .
H7B H 0.0701 0.4455 0.5938 0.084 Uiso 1 1 calc R . .
H7C H 0.0720 0.5845 0.5105 0.084 Uiso 1 1 calc R . .
C8 C 0.15648(18) 0.4789(5) 0.5921(4) 0.0528(10) Uani 1 1 d . . .
B1 B 0.0000 -0.3116(8) 0.2500 0.0522(15) Uani 1 2 d S . .
F1 F 0.0227(4) -0.4544(7) 0.2744(7) 0.104(4) Uani 0.50 1 d P . .
F1' F 0.0679(3) -0.3401(11) 0.3025(6) 0.102(2) Uani 0.50 1 d P . .
F2 F -0.0037(2) -0.2242(4) 0.3357(3) 0.0807(11) Uani 1 1 d . . .

loop_
_atom_site_aniso_label
_atom_site_aniso_U_11
_atom_site_aniso_U_22
_atom_site_aniso_U_33
_atom_site_aniso_U_23
_atom_site_aniso_U_13
_atom_site_aniso_U_12
Au1 0.02251(11) 0.03382(11) 0.04898(13) -0.00564(6) 0.01669(8) 0.00007(6)
P1 0.0230(4) 0.0330(4) 0.0392(4) -0.0020(3) 0.0131(3) 0.0023(3)
C1 0.051(3) 0.074(3) 0.127(5) 0.056(3) 0.023(3) 0.000(3)
C2 0.055(3) 0.092(4) 0.126(5) -0.071(4) 0.046(3) -0.033(3)
C3 0.0243(18) 0.069(2) 0.061(2) -0.002(2) 0.0175(16) -0.0046(19)
C4 0.0237(15) 0.0388(16) 0.058(2) -0.0012(15) 0.0159(14) -0.0034(13)
C5 0.114(5) 0.155(6) 0.043(2) -0.034(3) -0.014(3) 0.080(5)
C6 0.070(4) 0.060(3) 0.175(6) -0.056(4) 0.059(4) -0.020(3)
C7 0.047(2) 0.063(2) 0.063(2) -0.011(2) 0.0254(19) 0.019(2)
C8 0.036(2) 0.056(2) 0.059(2) -0.0202(18) 0.0093(17) 0.0131(18)
B1 0.074(5) 0.041(3) 0.042(3) 0.000 0.023(3) 0.000
F1 0.169(12) 0.064(3) 0.082(7) 0.025(4) 0.052(7) 0.055(5)
F1' 0.075(5) 0.106(6) 0.101(5) -0.001(5) 0.006(4) 0.040(4)
F2 0.114(3) 0.0768(18) 0.074(2) -0.0215(15) 0.062(2) -0.0201(18)

loop_
_atom_type_symbol
_atom_type_description
_atom_type_scat_dispersion_real
_atom_type_scat_dispersion_imag
_atom_type_scat_source
C C 0.0033 0.0016 'International Tables Vol C Tables 4.2.6.8 and 6.1.1.4'
H H 0.0000 0.0000 'International Tables Vol C Tables 4.2.6.8 and 6.1.1.4'
B B 0.0013 0.0007 'International Tables Vol C Tables 4.2.6.8 and 6.1.1.4'
F F 0.0171 0.0103 'International Tables Vol C Tables 4.2.6.8 and 6.1.1.4'
P P 0.1023 0.0942 'International Tables Vol C Tables 4.2.6.8 and 6.1.1.4'
Au Au -2.0133 8.8022 'International Tables Vol C Tables 4.2.6.8 and 6.1.1.4'

loop_
_geom_angle_atom_site_label_1
_geom_angle_atom_site_label_2
_geom_angle_atom_site_label_3
_geom_angle
_geom_angle_site_symmetry_1
_geom_angle_site_symmetry_3
_geom_angle_publ_flag
P1 Au1 P1 180.0 7_556 . ?
C4 P1 C8 119.3(2) . . ?
C4 P1 Au1 110.89(11) . . ?
C8 P1 Au1 111.30(13) . . ?
C1 C4 C3 109.2(3) . . ?
C1 C4 C2 111.3(4) . . ?
C3 C4 C2 108.0(3) . . ?
C1 C4 P1 110.7(3) . . ?
C3 C4 P1 113.7(3) . . ?
C2 C4 P1 103.7(3) . . ?
C5 C8 C7 111.1(4) . . ?
C5 C8 C6 109.3(5) . . ?
C7 C8 C6 109.0(4) . . ?
C5 C8 P1 109.9(3) . . ?
C7 C8 P1 113.4(3) . . ?
C6 C8 P1 103.8(3) . . ?
F1 B1 F1 45.9(8) . 2 ?
F1 B1 F2 123.2(5) . 2 ?
F1 B1 F2 117.1(5) 2 2 ?
F1 B1 F2 117.1(5) . . ?
F1 B1 F2 123.2(5) 2 . ?
F2 B1 F2 114.0(6) 2 . ?
F1 B1 F1' 58.3(5) . . ?
F1 B1 F1' 103.5(7) 2 . ?
F2 B1 F1' 93.5(4) 2 . ?
F2 B1 F1' 96.5(4) . . ?
F1 B1 F1' 103.5(7) . 2 ?
F1 B1 F1' 58.3(5) 2 2 ?
F2 B1 F1' 96.5(4) 2 2 ?
F2 B1 F1' 93.5(4) . 2 ?
F1' B1 F1' 161.7(9) . 2 ?
F1 F1 B1 67.0(4) 2 . ?
F1 F1 F1' 134.0(5) 2 . ?
B1 F1 F1' 68.3(4) . . ?
F1 F1' B1 53.4(5) . . ?

loop_
_geom_bond_atom_site_label_1
_geom_bond_atom_site_label_2
_geom_bond_distance
_geom_bond_site_symmetry_2
_geom_bond_publ_flag
Au1 P1 2.3119(8) 7_556 ?
Au1 P1 2.3119(8) . ?
P1 C4 1.841(3) . ?
P1 C8 1.845(4) . ?
C1 C4 1.517(6) . ?
C2 C4 1.556(6) . ?
C3 C4 1.520(5) . ?
C5 C8 1.517(6) . ?
C6 C8 1.538(7) . ?
C7 C8 1.526(5) . ?
B1 F1 1.298(8) . ?
B1 F1 1.298(8) 2 ?
B1 F2 1.342(5) 2 ?
B1 F2 1.342(5) . ?
B1 F1' 1.503(7) . ?
B1 F1' 1.503(7) 2 ?
F1 F1 1.013(16) 2 ?
F1 F1' 1.375(11) . ?
